data_7202106
loop_
_publ_author_name
'Chen, Lan-Fen'
'Zhang, Jian'
'Ren, Guo-Qiang'
'Zhao-Ji Li,'
'Qin, Ye-Yan'
'Yin, Pei-Xiu'
'Cheng, Jian-Kai'
'Yao, Yuan-Gen'

_publ_section_title
;
 Nanosized lanthanide oxide rods in I1O3 hybrid organic--inorganic
 frameworks involving in situ ligand synthesis
;
_journal_issue 8
_journal_name_full CrystEngComm
_journal_page_first 1088
_journal_paper_doi 10.1039/b804490b
_journal_volume 10
_journal_year 2008
_chemical_formula_sum 'C10 H10.67 Cu Ho2 N4 O12.83'
_chemical_formula_weight 785.63
_chemical_name_systematic
;
?
;
_space_group_IT_number 148
_symmetry_cell_setting trigonal
_symmetry_space_group_name_Hall '-R 3'
_symmetry_space_group_name_H-M 'R -3 :H'
_atom_sites_solution_hydrogens geom
_atom_sites_solution_primary direct
_atom_sites_solution_secondary difmap
_audit_creation_method SHELXL-97
_cell_angle_alpha 90.00
_cell_angle_beta 90.00
_cell_angle_gamma 120.00
_cell_formula_units_Z 9
_cell_length_a 27.3601(8)
_cell_length_b 27.3601(8)
_cell_length_c 6.9815(4)
_cell_measurement_reflns_used 4424
_cell_measurement_temperature 293(2)
_cell_measurement_theta_max 27.4565
_cell_measurement_theta_min 2.5787
_cell_volume 4526.0(3)
_computing_structure_refinement 'SHELXL-97 (Sheldrick, 1997)'
_computing_structure_solution 'SHELXS-97 (Sheldrick, 1990)'
_diffrn_ambient_temperature 293(2)
_diffrn_detector_area_resol_mean 28.5714
_diffrn_measured_fraction_theta_full 0.992
_diffrn_measured_fraction_theta_max 0.992
_diffrn_measurement_device_type Saturn70
_diffrn_measurement_method CCD_Profile_fitting
_diffrn_radiation_monochromator Confocal
_diffrn_radiation_source 'Rotating Anode'
_diffrn_radiation_type MoK\a
_diffrn_radiation_wavelength 0.71073
_diffrn_reflns_av_R_equivalents 0.0250
_diffrn_reflns_av_sigmaI/netI 0.0168
_diffrn_reflns_limit_h_max 35
_diffrn_reflns_limit_h_min -35
_diffrn_reflns_limit_k_max 35
_diffrn_reflns_limit_k_min -35
_diffrn_reflns_limit_l_max 8
_diffrn_reflns_limit_l_min -8
_diffrn_reflns_number 11900
_diffrn_reflns_theta_full 27.46
_diffrn_reflns_theta_max 27.46
_diffrn_reflns_theta_min 2.58
_exptl_absorpt_coefficient_mu 8.908
_exptl_absorpt_correction_T_max 0.641
_exptl_absorpt_correction_T_min 0.592
_exptl_absorpt_correction_type multi-scan
_exptl_absorpt_process_details CrystalClear
_exptl_crystal_colour 'dark blue'
_exptl_crystal_density_diffrn 2.594
_exptl_crystal_density_method 'not measured'
_exptl_crystal_description Prism
_exptl_crystal_F_000 3279
_exptl_crystal_size_max 0.0900
_exptl_crystal_size_mid 0.0500
_exptl_crystal_size_min 0.0500
_refine_diff_density_max 0.924
_refine_diff_density_min -0.850
_refine_diff_density_rms 0.166
_refine_ls_extinction_method none
_refine_ls_goodness_of_fit_ref 1.003
_refine_ls_hydrogen_treatment mixed
_refine_ls_matrix_type full
_refine_ls_number_parameters 153
_refine_ls_number_reflns 2308
_refine_ls_number_restraints 3
_refine_ls_restrained_S_all 1.002
_refine_ls_R_factor_all 0.0278
_refine_ls_R_factor_gt 0.0260
_refine_ls_shift/su_max 0.002
_refine_ls_shift/su_mean 0.000
_refine_ls_structure_factor_coef Fsqd
_refine_ls_weighting_details 'calc w=1/[\s^2^(Fo^2^)+(0.0243P)^2^+169.7845P] where P=(Fo^2^+2Fc^2^)/3'
_refine_ls_weighting_scheme calc
_refine_ls_wR_factor_gt 0.0670
_refine_ls_wR_factor_ref 0.0680
_reflns_number_gt 2188
_reflns_number_total 2308
_reflns_threshold_expression >2sigma(I)
_cod_data_source_file b804490b.txt
_cod_data_source_block complex_2
_cod_depositor_comments
;
The following automatic conversions were performed:
'_exptl_absorpt_correction_type' value 'Multi-scan' changed to
'multi-scan' according to
'/home/saulius/struct/CIF-dictionaries/cif_core.dic' dictionary named
'cif_core.dic' version 2.4.1 from 2010-06-29.

Automatic conversion script
Id: cif_fix_enum 1527 2010-12-29 10:47:43Z saulius 
;
_cod_original_sg_symbol_H-M R-3
_cod_database_code 7202106

loop_
_symmetry_equiv_pos_as_xyz
'x, y, z'
'-y, x-y, z'
'-x+y, -x, z'
'x+2/3, y+1/3, z+1/3'
'-y+2/3, x-y+1/3, z+1/3'
'-x+y+2/3, -x+1/3, z+1/3'
'x+1/3, y+2/3, z+2/3'
'-y+1/3, x-y+2/3, z+2/3'
'-x+y+1/3, -x+2/3, z+2/3'
'-x, -y, -z'
'y, -x+y, -z'
'x-y, x, -z'
'-x+2/3, -y+1/3, -z+1/3'
'y+2/3, -x+y+1/3, -z+1/3'
'x-y+2/3, x+1/3, -z+1/3'
'-x+1/3, -y+2/3, -z+2/3'
'y+1/3, -x+y+2/3, -z+2/3'
'x-y+1/3, x+2/3, -z+2/3'

loop_
_atom_site_label
_atom_site_type_symbol
_atom_site_fract_x
_atom_site_fract_y
_atom_site_fract_z
_atom_site_U_iso_or_equiv
_atom_site_adp_type
_atom_site_occupancy
_atom_site_symmetry_multiplicity
_atom_site_calc_flag
_atom_site_refinement_flags
_atom_site_disorder_assembly
_atom_site_disorder_group
Ho1 Ho 0.413866(9) 0.674776(9) 0.44994(3) 0.01257(9) Uani 1 1 d . . .
Cu1 Cu 0.6667 0.8333 0.3333 0.0508(4) Uani 1 2 d S . .
C1 C 0.5051(2) 0.7676(2) 0.1230(8) 0.0185(10) Uani 1 1 d . . .
C2 C 0.5548(2) 0.7839(3) 0.2303(8) 0.0251(12) Uani 1 1 d . . .
C3 C 0.6096(3) 0.8427(3) -0.0167(11) 0.044(2) Uani 1 1 d . . .
H3 H 0.6448 0.8674 -0.0684 0.053 Uiso 1 1 calc R . .
C4 C 0.5611(3) 0.8283(3) -0.1191(10) 0.0368(17) Uani 1 1 d . . .
H4 H 0.5641 0.8443 -0.2390 0.044 Uiso 1 1 calc R . .
C5 C 0.5570(2) 0.7640(3) 0.4265(9) 0.0261(12) Uani 1 1 d . . .
O1 O 0.45446(15) 0.73165(16) 0.1750(5) 0.0174(7) Uani 1 1 d . . .
O1W O 0.5371(4) 0.6874(4) 0.8670(13) 0.083(2) Uani 1 1 d D . .
H1WB H 0.555(5) 0.715(4) 0.787(16) 0.125 Uiso 1 1 d D . .
H1WA H 0.565(4) 0.690(6) 0.931(17) 0.125 Uiso 1 1 d D . .
O2 O 0.51270(17) 0.73094(19) 0.5113(6) 0.0274(9) Uani 1 1 d . . .
O2W O 0.6592(6) 0.7069(7) 0.167(3) 0.090(5) Uani 0.55 1 d P . .
O2W' O 0.6704(10) 0.7499(7) 0.164(3) 0.094(7) Uani 0.45 1 d P . .
O3 O 0.60550(19) 0.7823(3) 0.4997(7) 0.0453(14) Uani 1 1 d . . .
O4 O 0.3333 0.6667 0.3465(14) 0.032(2) Uani 1 3 d S . .
H4A H 0.3333 0.6667 0.2247 0.049 Uiso 1 3 d SR . .
O5 O 0.34098(14) 0.58382(15) 0.5531(5) 0.0135(7) Uani 1 1 d . . .
H5A H 0.3169 0.5875 0.6188 0.020 Uiso 1 1 d R . .
O6 O 0.3333 0.6667 0.6667 0.033(5) Uani 0.50 6 d SP . .
N1 N 0.51006(19) 0.7920(2) -0.0512(7) 0.0227(10) Uani 1 1 d . . .
N2 N 0.6053(2) 0.8208(3) 0.1569(8) 0.0350(13) Uani 1 1 d . . .

loop_
_atom_site_aniso_label
_atom_site_aniso_U_11
_atom_site_aniso_U_22
_atom_site_aniso_U_33
_atom_site_aniso_U_23
_atom_site_aniso_U_13
_atom_site_aniso_U_12
Ho1 0.01291(12) 0.01219(12) 0.01302(13) -0.00095(8) -0.00264(8) 0.00658(9)
Cu1 0.0092(5) 0.0806(10) 0.0350(7) 0.0239(7) -0.0035(4) 0.0019(6)
C1 0.016(2) 0.019(2) 0.019(3) -0.003(2) -0.002(2) 0.008(2)
C2 0.014(3) 0.035(3) 0.021(3) 0.003(2) -0.001(2) 0.008(2)
C3 0.015(3) 0.055(5) 0.036(4) 0.019(3) 0.001(3) -0.001(3)
C4 0.018(3) 0.046(4) 0.026(3) 0.014(3) -0.001(2) 0.000(3)
C5 0.015(3) 0.033(3) 0.024(3) 0.002(2) -0.001(2) 0.008(2)
O1 0.0111(16) 0.0225(19) 0.0149(18) 0.0003(14) 0.0010(13) 0.0057(15)
O1W 0.098(6) 0.091(6) 0.069(5) 0.015(4) 0.007(5) 0.054(5)
O2 0.0141(19) 0.037(2) 0.025(2) 0.0029(18) 0.0010(16) 0.0082(18)
O2W 0.046(7) 0.067(9) 0.117(13) 0.015(9) -0.009(8) -0.002(7)
O2W' 0.134(18) 0.044(9) 0.100(14) 0.009(9) 0.054(13) 0.041(11)
O3 0.013(2) 0.070(4) 0.031(3) 0.015(2) -0.0043(18) 0.005(2)
O4 0.0050(17) 0.0050(17) 0.087(7) 0.000 0.000 0.0025(9)
O5 0.0121(16) 0.0159(17) 0.0122(17) 0.0006(13) 0.0006(13) 0.0068(14)
O6 0.033(7) 0.033(7) 0.033(12) 0.000 0.000 0.017(4)
N1 0.014(2) 0.025(2) 0.021(2) 0.0028(19) -0.0030(18) 0.0039(19)
N2 0.016(2) 0.049(3) 0.028(3) 0.010(2) -0.002(2) 0.007(2)

loop_
_atom_type_symbol
_atom_type_description
_atom_type_scat_dispersion_real
_atom_type_scat_dispersion_imag
_atom_type_scat_source
C C 0.0033 0.0016 'International Tables Vol C Tables 4.2.6.8 and 6.1.1.4'
H H 0.0000 0.0000 'International Tables Vol C Tables 4.2.6.8 and 6.1.1.4'
N N 0.0061 0.0033 'International Tables Vol C Tables 4.2.6.8 and 6.1.1.4'
O O 0.0106 0.0060 'International Tables Vol C Tables 4.2.6.8 and 6.1.1.4'
Cu Cu 0.3201 1.2651 'International Tables Vol C Tables 4.2.6.8 and 6.1.1.4'
Ho Ho -0.2175 4.6783 'International Tables Vol C Tables 4.2.6.8 and 6.1.1.4'

loop_
_geom_angle_atom_site_label_1
_geom_angle_atom_site_label_2
_geom_angle_atom_site_label_3
_geom_angle
_geom_angle_site_symmetry_1
_geom_angle_site_symmetry_3
_geom_angle_publ_flag
O4 Ho1 O5 115.8(3) . 15_556 ?
O4 Ho1 O5 75.15(14) . 2_665 ?
O5 Ho1 O5 75.68(10) 15_556 2_665 ?
O4 Ho1 O1 85.3(2) . . ?
O5 Ho1 O1 142.22(12) 15_556 . ?
O5 Ho1 O1 80.70(13) 2_665 . ?
O4 Ho1 O2 150.45(12) . . ?
O5 Ho1 O2 74.18(13) 15_556 . ?
O5 Ho1 O2 81.27(14) 2_665 . ?
O1 Ho1 O2 73.41(14) . . ?
O4 Ho1 O5 74.03(14) . . ?
O5 Ho1 O5 74.61(10) 15_556 . ?
O5 Ho1 O5 121.13(16) 2_665 . ?
O1 Ho1 O5 143.15(12) . . ?
O2 Ho1 O5 134.60(14) . . ?
O4 Ho1 N1 130.90(17) . 14_455 ?
O5 Ho1 N1 94.60(14) 15_556 14_455 ?
O5 Ho1 N1 153.01(14) 2_665 14_455 ?
O1 Ho1 N1 93.30(15) . 14_455 ?
O2 Ho1 N1 71.82(16) . 14_455 ?
O5 Ho1 N1 78.74(15) . 14_455 ?
O4 Ho1 O1 81.8(2) . 14_455 ?
O5 Ho1 O1 139.36(12) 15_556 14_455 ?
O5 Ho1 O1 144.63(12) 2_665 14_455 ?
O1 Ho1 O1 70.85(5) . 14_455 ?
O2 Ho1 O1 109.12(14) . 14_455 ?
O5 Ho1 O1 76.19(12) . 14_455 ?
N1 Ho1 O1 52.08(13) 14_455 14_455 ?
O4 Ho1 O6 54.7(2) . . ?
O5 Ho1 O6 61.09(9) 15_556 . ?
O5 Ho1 O6 60.93(9) 2_665 . ?
O1 Ho1 O6 128.99(9) . . ?
O2 Ho1 O6 126.28(11) . . ?
O5 Ho1 O6 60.27(8) . . ?
N1 Ho1 O6 135.91(12) 14_455 . ?
O1 Ho1 O6 123.98(8) 14_455 . ?
O4 Ho1 C1 106.2(2) . 14_455 ?
O5 Ho1 C1 119.05(14) 15_556 14_455 ?
O5 Ho1 C1 160.45(14) 2_665 14_455 ?
O1 Ho1 C1 80.00(14) . 14_455 ?
O2 Ho1 C1 90.30(15) . 14_455 ?
O5 Ho1 C1 77.10(13) . 14_455 ?
N1 Ho1 C1 26.84(15) 14_455 14_455 ?
O1 Ho1 C1 25.29(13) 14_455 14_455 ?
O6 Ho1 C1 136.17(10) . 14_455 ?
O4 Ho1 Ho1 35.02(12) . 3_565 ?
O5 Ho1 Ho1 95.47(9) 15_556 3_565 ?
O5 Ho1 Ho1 96.33(9) 2_665 3_565 ?
O1 Ho1 Ho1 116.29(9) . 3_565 ?
O2 Ho1 Ho1 169.64(10) . 3_565 ?
O5 Ho1 Ho1 39.13(8) . 3_565 ?
N1 Ho1 Ho1 109.77(12) 14_455 3_565 ?
O1 Ho1 Ho1 78.65(8) 14_455 3_565 ?
O6 Ho1 Ho1 45.359(1) . 3_565 ?
C1 Ho1 Ho1 94.93(10) 14_455 3_565 ?
O4 Ho1 Ho1 35.02(12) . 2_665 ?
O5 Ho1 Ho1 96.37(9) 15_556 2_665 ?
O5 Ho1 Ho1 40.26(9) 2_665 2_665 ?
O1 Ho1 Ho1 83.64(9) . 2_665 ?
O2 Ho1 Ho1 120.18(11) . 2_665 ?
O5 Ho1 Ho1 95.31(8) . 2_665 ?
N1 Ho1 Ho1 165.66(11) 14_455 2_665 ?
O1 Ho1 Ho1 113.98(8) 14_455 2_665 ?
O6 Ho1 Ho1 45.329(1) . 2_665 ?
C1 Ho1 Ho1 139.26(11) 14_455 2_665 ?
Ho1 Ho1 Ho1 60.0 3_565 2_665 ?
O3 Cu1 O3 179.996(2) 16_665 . ?
O3 Cu1 N2 84.0(2) 16_665 16_665 ?
O3 Cu1 N2 96.0(2) . 16_665 ?
O3 Cu1 N2 96.0(2) 16_665 . ?
O3 Cu1 N2 84.0(2) . . ?
N2 Cu1 N2 179.997(1) 16_665 . ?
O1 C1 N1 115.5(5) . . ?
O1 C1 C2 126.2(5) . . ?
N1 C1 C2 118.3(5) . . ?
O1 C1 Ho1 59.0(3) . 15 ?
N1 C1 Ho1 56.7(3) . 15 ?
C2 C1 Ho1 173.3(4) . 15 ?
N2 C2 C1 120.1(5) . . ?
N2 C2 C5 114.3(5) . . ?
C1 C2 C5 125.6(5) . . ?
N2 C3 C4 119.2(6) . . ?
N2 C3 H3 120.4 . . ?
C4 C3 H3 120.4 . . ?
N1 C4 C3 121.9(6) . . ?
N1 C4 H4 119.0 . . ?
C3 C4 H4 119.0 . . ?
O2 C5 O3 123.0(6) . . ?
O2 C5 C2 120.1(5) . . ?
O3 C5 C2 116.9(5) . . ?
C1 O1 Ho1 134.6(3) . . ?
C1 O1 Ho1 95.7(3) . 15 ?
Ho1 O1 Ho1 129.49(15) . 15 ?
H1WB O1W H1WA 100(13) . . ?
C5 O2 Ho1 139.7(4) . . ?
C5 O3 Cu1 113.5(4) . . ?
Ho1 O4 Ho1 110.0(2) 2_665 3_565 ?
Ho1 O4 Ho1 110.0(2) 2_665 . ?
Ho1 O4 Ho1 110.0(2) 3_565 . ?
Ho1 O4 H4A 109.0 2_665 . ?
Ho1 O4 H4A 109.0 3_565 . ?
Ho1 O4 H4A 109.0 . . ?
Ho1 O5 Ho1 104.49(14) 14_456 3_565 ?
Ho1 O5 Ho1 102.74(13) 14_456 . ?
Ho1 O5 Ho1 100.62(13) 3_565 . ?
Ho1 O5 H5A 53.6 14_456 . ?
Ho1 O5 H5A 50.9 3_565 . ?
Ho1 O5 H5A 109.3 . . ?
Ho1 O6 Ho1 90.746(1) 2_665 13_566 ?
Ho1 O6 Ho1 90.726(1) 2_665 15_556 ?
Ho1 O6 Ho1 89.330(1) 13_566 15_556 ?
Ho1 O6 Ho1 180.0 2_665 14_456 ?
Ho1 O6 Ho1 89.302(1) 13_566 14_456 ?
Ho1 O6 Ho1 89.283(1) 15_556 14_456 ?
Ho1 O6 Ho1 89.322(1) 2_665 3_565 ?
Ho1 O6 Ho1 90.718(1) 13_566 3_565 ?
Ho1 O6 Ho1 180.0 15_556 3_565 ?
Ho1 O6 Ho1 90.668(1) 14_456 3_565 ?
Ho1 O6 Ho1 89.302(1) 2_665 . ?
Ho1 O6 Ho1 180.0 13_566 . ?
Ho1 O6 Ho1 90.680(1) 15_556 . ?
Ho1 O6 Ho1 90.650(1) 14_456 . ?
Ho1 O6 Ho1 89.272(1) 3_565 . ?
C4 N1 C1 119.6(5) . . ?
C4 N1 Ho1 143.9(4) . 15 ?
C1 N1 Ho1 96.5(3) . 15 ?
C3 N2 C2 120.8(5) . . ?
C3 N2 Cu1 128.0(4) . . ?
C2 N2 Cu1 111.1(4) . . ?

loop_
_geom_bond_atom_site_label_1
_geom_bond_atom_site_label_2
_geom_bond_distance
_geom_bond_site_symmetry_2
_geom_bond_publ_flag
Ho1 O4 2.222(3) . ?
Ho1 O5 2.323(4) 15_556 ?
Ho1 O5 2.337(3) 2_665 ?
Ho1 O1 2.369(4) . ?
Ho1 O2 2.388(4) . ?
Ho1 O5 2.393(3) . ?
Ho1 N1 2.521(5) 14_455 ?
Ho1 O1 2.582(4) 14_455 ?
Ho1 O6 2.5905(3) . ?
Ho1 C1 2.998(5) 14_455 ?
Ho1 Ho1 3.6395(4) 3_565 ?
Ho1 Ho1 3.6395(4) 2_665 ?
Cu1 O3 1.939(5) 16_665 ?
Cu1 O3 1.939(5) . ?
Cu1 N2 1.969(5) 16_665 ?
Cu1 N2 1.969(5) . ?
C1 O1 1.287(7) . ?
C1 N1 1.362(7) . ?
C1 C2 1.414(8) . ?
C1 Ho1 2.998(5) 15 ?
C2 N2 1.340(8) . ?
C2 C5 1.487(8) . ?
C3 N2 1.332(9) . ?
C3 C4 1.380(9) . ?
C3 H3 0.9300 . ?
C4 N1 1.331(8) . ?
C4 H4 0.9300 . ?
C5 O2 1.242(7) . ?
C5 O3 1.267(7) . ?
O1 Ho1 2.582(4) 15 ?
O1W H1WB 0.87(10) . ?
O1W H1WA 0.86(14) . ?
O2W O2W' 1.06(2) . ?
O4 Ho1 2.222(3) 2_665 ?
O4 Ho1 2.222(3) 3_565 ?
O4 H4A 0.8500 . ?
O5 Ho1 2.323(4) 14_456 ?
O5 Ho1 2.337(3) 3_565 ?
O5 H5A 0.8499 . ?
O6 Ho1 2.5883(3) 2_665 ?
O6 Ho1 2.5882(3) 13_566 ?
O6 Ho1 2.5893(2) 15_556 ?
O6 Ho1 2.5904(3) 14_456 ?
O6 Ho1 2.5893(2) 3_565 ?
N1 Ho1 2.521(5) 15 ?

loop_
_geom_hbond_atom_site_label_D
_geom_hbond_atom_site_label_H
_geom_hbond_atom_site_label_A
_geom_hbond_distance_DH
_geom_hbond_distance_HA
_geom_hbond_distance_DA
_geom_hbond_angle_DHA
_geom_hbond_site_symmetry_A
O4 H4A O4 0.85 1.66 2.51(2) 180.0 13_565
O5 H5A O5 0.85 2.03 2.859(5) 166.4 14_456
